data_7133234
loop_
_publ_author_name
'Zeng, Hongkun'
'Wen, Gang'
'Lin, Lili'
'Feng, Xiaoming'

_publ_section_title
;
 Asymmetric dearomatization of benzyl 1-naphthyl ethers <i>via</i> [1,3]
 O-to-C rearrangement.
;
_journal_issue 58
_journal_name_full 'Chemical communications (Cambridge, England)'
_journal_page_first 7507
_journal_page_last 7510
_journal_paper_doi 10.1039/d4cc02620a
_journal_volume 60
_journal_year 2024
_chemical_absolute_configuration ad
_chemical_formula_moiety 'C21 H20 O4'
_chemical_formula_sum 'C21 H20 O4'
_chemical_formula_weight 336.37
_space_group_crystal_system orthorhombic
_space_group_IT_number 19
_space_group_name_Hall 'P 2ac 2ab'
_space_group_name_H-M_alt 'P 21 21 21'
_atom_sites_solution_hydrogens geom
_audit_creation_method SHELXL-2019/1
_audit_update_record
;
2023-07-22 deposited with the CCDC.	2024-06-20 downloaded from the CCDC.
;
_cell_angle_alpha 90
_cell_angle_beta 90
_cell_angle_gamma 90
_cell_formula_units_Z 4
_cell_length_a 8.5423(2)
_cell_length_b 12.3659(2)
_cell_length_c 16.7686(3)
_cell_measurement_reflns_used 9913
_cell_measurement_temperature 173(2)
_cell_measurement_theta_max 68.29
_cell_measurement_theta_min 2.63
_cell_volume 1771.32(6)
_computing_cell_refinement 'Bruker SAINT'
_computing_data_collection 'Bruker APEX3'
_computing_data_reduction 'Bruker SAINT'
_computing_molecular_graphics 'Bruker SHELXTL'
_computing_publication_material 'Bruker SHELXTL'
_computing_structure_refinement 'SHELXL-2019/1 (Sheldrick, 2019)'
_computing_structure_solution 'SHELXT (Sheldrick 2008)'
_diffrn_ambient_temperature 173(2)
_diffrn_measured_fraction_theta_full 0.999
_diffrn_measured_fraction_theta_max 0.999
_diffrn_measurement_device_type 'Bruker D8 Venture Photon II'
_diffrn_measurement_method '\f and \w scans'
_diffrn_radiation_type CuK\a
_diffrn_radiation_wavelength 1.54178
_diffrn_reflns_av_R_equivalents 0.0287
_diffrn_reflns_av_unetI/netI 0.0226
_diffrn_reflns_Laue_measured_fraction_full 0.999
_diffrn_reflns_Laue_measured_fraction_max 0.999
_diffrn_reflns_limit_h_max 10
_diffrn_reflns_limit_h_min -10
_diffrn_reflns_limit_k_max 14
_diffrn_reflns_limit_k_min -14
_diffrn_reflns_limit_l_max 20
_diffrn_reflns_limit_l_min -17
_diffrn_reflns_number 12047
_diffrn_reflns_point_group_measured_fraction_full 0.999
_diffrn_reflns_point_group_measured_fraction_max 0.998
_diffrn_reflns_theta_full 67.679
_diffrn_reflns_theta_max 68.281
_diffrn_reflns_theta_min 4.442
_exptl_absorpt_coefficient_mu 0.704
_exptl_absorpt_correction_T_max 0.9283
_exptl_absorpt_correction_T_min 0.7896
_exptl_absorpt_correction_type numerical
_exptl_absorpt_process_details 'SADABS (Krause et al., 2015)'
_exptl_crystal_colour colourless
_exptl_crystal_density_diffrn 1.261
_exptl_crystal_description block
_exptl_crystal_F_000 712
_exptl_crystal_recrystallization_method 'Re-crystallisation from solvent: DCM, PE'
_exptl_crystal_size_max 0.495
_exptl_crystal_size_mid 0.336
_exptl_crystal_size_min 0.224
_refine_diff_density_max 0.232
_refine_diff_density_min -0.148
_refine_diff_density_rms 0.026
_refine_ls_abs_structure_details
; 
 Flack x determined using 1325 quotients [(I+)-(I-)]/[(I+)+(I-)] 
 (Parsons, Flack and Wagner, Acta Cryst. B69 (2013) 249-259). 
;
_refine_ls_abs_structure_Flack -0.01(4)
_refine_ls_extinction_coef 0.0091(6)
_refine_ls_extinction_expression Fc^*^=kFc[1+0.001xFc^2^\l^3^/sin(2\q)]^-1/4^
_refine_ls_extinction_method 'SHELXL-2019/1 (Sheldrick 2019)'
_refine_ls_goodness_of_fit_ref 1.030
_refine_ls_hydrogen_treatment constr
_refine_ls_matrix_type full
_refine_ls_number_parameters 229
_refine_ls_number_reflns 3236
_refine_ls_number_restraints 0
_refine_ls_restrained_S_all 1.030
_refine_ls_R_factor_all 0.0275
_refine_ls_R_factor_gt 0.0267
_refine_ls_shift/su_max 0.000
_refine_ls_shift/su_mean 0.000
_refine_ls_structure_factor_coef Fsqd
_refine_ls_weighting_details 'w=1/[\s^2^(Fo^2^)+(0.0378P)^2^+0.2304P] where P=(Fo^2^+2Fc^2^)/3'
_refine_ls_weighting_scheme calc
_refine_ls_wR_factor_gt 0.0698
_refine_ls_wR_factor_ref 0.0705
_reflns_Friedel_coverage 0.732
_reflns_Friedel_fraction_full 0.998
_reflns_Friedel_fraction_max 0.997
_reflns_number_gt 3169
_reflns_number_total 3236
_reflns_threshold_expression 'I > 2\s(I)'
_cod_data_source_file d4cc02620a2.cif
_cod_data_source_block wsj024
_cod_depositor_comments 'Adding full bibliography for 7133234--7133235.cif.'
_cod_database_code 7133234
_shelx_shelxl_version_number 2019/1
_shelx_space_group_comment
; 
The symmetry employed for this shelxl refinement is uniquely defined 
by the following loop, which should always be used as a source of 
symmetry information in preference to the above space-group names. 
They are only intended as comments. 
;
_shelx_estimated_absorpt_t_min 0.722
_shelx_estimated_absorpt_t_max 0.858

loop_
_space_group_symop_operation_xyz
'x, y, z'
'-x+1/2, -y, z+1/2'
'-x, y+1/2, -z+1/2'
'x+1/2, -y+1/2, -z'

loop_
_atom_site_label
_atom_site_type_symbol
_atom_site_fract_x
_atom_site_fract_y
_atom_site_fract_z
_atom_site_U_iso_or_equiv
_atom_site_adp_type
_atom_site_occupancy
_atom_site_site_symmetry_order
_atom_site_calc_flag
_atom_site_refinement_flags_posn
_atom_site_refinement_flags_adp
_atom_site_refinement_flags_occupancy
_atom_site_disorder_assembly
_atom_site_disorder_group
O1 O 0.25425(18) 0.36016(13) 0.60204(8) 0.0474(4) Uani 1 1 d . . . . .
O2 O 0.3113(2) 0.41236(15) 0.47827(8) 0.0569(4) Uani 1 1 d . . . . .
O3 O 0.61588(16) 0.35568(11) 0.62408(8) 0.0415(3) Uani 1 1 d . . . . .
O4 O 0.98639(14) 0.83361(11) 0.67381(8) 0.0375(3) Uani 1 1 d . . . . .
C1 C 0.0792(4) 0.2217(3) 0.63982(17) 0.0829(10) Uani 1 1 d . . . . .
H1A H 0.010169 0.163902 0.620762 0.124 Uiso 1 1 calc R U . . .
H1B H 0.018915 0.272429 0.672561 0.124 Uiso 1 1 calc R U . . .
H1C H 0.163704 0.190309 0.671865 0.124 Uiso 1 1 calc R U . . .
C2 C 0.1460(3) 0.2789(2) 0.57168(13) 0.0552(6) Uani 1 1 d . . . . .
H2A H 0.201947 0.227542 0.536515 0.066 Uiso 1 1 calc R U . . .
H2B H 0.061835 0.314008 0.540386 0.066 Uiso 1 1 calc R U . . .
C3 C 0.3303(2) 0.41876(15) 0.54845(10) 0.0350(4) Uani 1 1 d . . . . .
C4 C 0.44246(19) 0.49808(13) 0.58974(9) 0.0290(3) Uani 1 1 d . . . . .
C5 C 0.54179(18) 0.43273(13) 0.64880(9) 0.0279(3) Uani 1 1 d . . . . .
C6 C 0.54806(18) 0.46766(12) 0.73285(9) 0.0263(3) Uani 1 1 d . . . . .
C7 C 0.6470(2) 0.41392(14) 0.78541(10) 0.0344(4) Uani 1 1 d . . . . .
H7 H 0.710624 0.356285 0.766637 0.041 Uiso 1 1 calc R U . . .
C8 C 0.6534(2) 0.44371(17) 0.86474(11) 0.0435(4) Uani 1 1 d . . . . .
H8 H 0.720862 0.406717 0.900576 0.052 Uiso 1 1 calc R U . . .
C9 C 0.5604(3) 0.52816(19) 0.89156(11) 0.0467(5) Uani 1 1 d . . . . .
H9 H 0.563597 0.548183 0.946233 0.056 Uiso 1 1 calc R U . . .
C10 C 0.4630(2) 0.58375(16) 0.83975(11) 0.0390(4) Uani 1 1 d . . . . .
H10 H 0.401325 0.642182 0.858871 0.047 Uiso 1 1 calc R U . . .
C11 C 0.45522(18) 0.55413(13) 0.75958(9) 0.0282(3) Uani 1 1 d . . . . .
C12 C 0.35199(19) 0.61040(13) 0.70403(10) 0.0308(3) Uani 1 1 d . . . . .
H12 H 0.287461 0.666942 0.723778 0.037 Uiso 1 1 calc R U . . .
C13 C 0.34451(18) 0.58593(14) 0.62723(10) 0.0314(4) Uani 1 1 d . . . . .
H13 H 0.274366 0.625448 0.594311 0.038 Uiso 1 1 calc R U . . .
C21 C 0.5547(2) 0.54691(15) 0.52631(9) 0.0327(4) Uani 1 1 d . . . . .
H21A H 0.612451 0.487600 0.499712 0.039 Uiso 1 1 calc R U . . .
H21B H 0.492234 0.584914 0.485238 0.039 Uiso 1 1 calc R U . . .
C22 C 0.67103(19) 0.62537(14) 0.56247(9) 0.0296(3) Uani 1 1 d . . . . .
C23 C 0.6362(2) 0.73455(15) 0.56845(10) 0.0337(4) Uani 1 1 d . . . . .
H23 H 0.540783 0.760573 0.546581 0.040 Uiso 1 1 calc R U . . .
C24 C 0.7373(2) 0.80722(14) 0.60567(11) 0.0347(4) Uani 1 1 d . . . . .
H24 H 0.710606 0.881612 0.609544 0.042 Uiso 1 1 calc R U . . .
C25 C 0.87757(18) 0.76950(14) 0.63701(9) 0.0298(3) Uani 1 1 d . . . . .
C26 C 0.91543(18) 0.66065(15) 0.63060(10) 0.0320(3) Uani 1 1 d . . . . .
H26 H 1.011772 0.634888 0.651572 0.038 Uiso 1 1 calc R U . . .
C27 C 0.81326(19) 0.58949(14) 0.59374(10) 0.0316(4) Uani 1 1 d . . . . .
H27 H 0.840373 0.515186 0.589690 0.038 Uiso 1 1 calc R U . . .
C28 C 0.9347(2) 0.93787(16) 0.69962(12) 0.0419(4) Uani 1 1 d . . . . .
H28A H 1.018746 0.973506 0.729452 0.063 Uiso 1 1 calc R U . . .
H28B H 0.842677 0.929729 0.734030 0.063 Uiso 1 1 calc R U . . .
H28C H 0.907084 0.981833 0.653066 0.063 Uiso 1 1 calc R U . . .

loop_
_atom_site_aniso_label
_atom_site_aniso_U_11
_atom_site_aniso_U_22
_atom_site_aniso_U_33
_atom_site_aniso_U_23
_atom_site_aniso_U_13
_atom_site_aniso_U_12
O1 0.0548(8) 0.0524(8) 0.0349(6) -0.0032(6) 0.0002(6) -0.0270(7)
O2 0.0643(9) 0.0738(11) 0.0327(7) 0.0012(7) -0.0131(7) -0.0285(8)
O3 0.0485(7) 0.0342(6) 0.0417(7) -0.0082(5) 0.0011(6) 0.0093(6)
O4 0.0275(6) 0.0387(7) 0.0464(7) -0.0072(5) 0.0009(5) -0.0034(5)
C1 0.107(2) 0.0776(18) 0.0645(15) -0.0138(14) 0.0147(15) -0.0564(18)
C2 0.0607(13) 0.0554(12) 0.0495(11) -0.0082(10) -0.0067(10) -0.0292(11)
C3 0.0332(8) 0.0403(9) 0.0316(8) -0.0014(7) -0.0045(7) -0.0057(7)
C4 0.0290(8) 0.0321(8) 0.0258(7) -0.0009(6) -0.0016(6) -0.0039(7)
C5 0.0267(7) 0.0258(7) 0.0313(7) -0.0014(6) 0.0018(6) -0.0016(6)
C6 0.0247(7) 0.0261(7) 0.0280(7) 0.0006(6) -0.0006(6) -0.0048(6)
C7 0.0315(8) 0.0336(8) 0.0381(9) 0.0038(7) -0.0043(7) -0.0022(7)
C8 0.0427(10) 0.0529(11) 0.0349(8) 0.0077(8) -0.0121(8) -0.0070(9)
C9 0.0507(11) 0.0629(13) 0.0264(8) -0.0058(8) -0.0027(8) -0.0127(10)
C10 0.0409(9) 0.0417(9) 0.0344(8) -0.0092(7) 0.0053(8) -0.0058(8)
C11 0.0264(7) 0.0281(7) 0.0301(7) -0.0020(6) 0.0038(6) -0.0049(6)
C12 0.0261(8) 0.0271(8) 0.0390(8) -0.0010(6) 0.0061(7) 0.0007(6)
C13 0.0240(7) 0.0335(8) 0.0367(8) 0.0069(7) 0.0002(6) -0.0001(6)
C21 0.0322(8) 0.0420(9) 0.0241(7) -0.0003(7) 0.0012(6) -0.0050(7)
C22 0.0283(8) 0.0377(9) 0.0230(7) 0.0017(6) 0.0042(6) -0.0041(7)
C23 0.0271(8) 0.0394(9) 0.0347(8) 0.0072(7) -0.0025(6) -0.0011(7)
C24 0.0310(8) 0.0323(8) 0.0409(9) 0.0050(7) 0.0014(7) 0.0000(7)
C25 0.0238(7) 0.0357(8) 0.0300(7) 0.0000(7) 0.0052(6) -0.0044(6)
C26 0.0222(7) 0.0392(9) 0.0346(8) 0.0004(7) 0.0023(6) 0.0025(6)
C27 0.0280(8) 0.0336(8) 0.0331(8) -0.0019(7) 0.0058(7) 0.0008(6)
C28 0.0407(9) 0.0371(9) 0.0479(10) -0.0074(8) -0.0006(8) -0.0020(8)

loop_
_atom_type_symbol
_atom_type_description
_atom_type_scat_dispersion_real
_atom_type_scat_dispersion_imag
_atom_type_scat_source
C C 0.0181 0.0091 'International Tables Vol C Tables 4.2.6.8 and 6.1.1.4'
H H 0.0000 0.0000 'International Tables Vol C Tables 4.2.6.8 and 6.1.1.4'
O O 0.0492 0.0322 'International Tables Vol C Tables 4.2.6.8 and 6.1.1.4'

loop_
_geom_angle_atom_site_label_1
_geom_angle_atom_site_label_2
_geom_angle_atom_site_label_3
_geom_angle
_geom_angle_site_symmetry_1
_geom_angle_site_symmetry_3
_geom_angle_publ_flag
C3 O1 C2 116.83(15) . . ?
C25 O4 C28 116.66(13) . . ?
O1 C2 C1 107.98(18) . . ?
O2 C3 O1 124.58(17) . . ?
O2 C3 C4 124.95(17) . . ?
O1 C3 C4 110.45(14) . . ?
C13 C4 C5 114.65(13) . . ?
C13 C4 C3 107.55(14) . . ?
C5 C4 C3 107.44(13) . . ?
C13 C4 C21 110.35(14) . . ?
C5 C4 C21 107.77(13) . . ?
C3 C4 C21 108.94(13) . . ?
O3 C5 C6 122.41(15) . . ?
O3 C5 C4 118.70(14) . . ?
C6 C5 C4 118.86(13) . . ?
C7 C6 C11 120.32(15) . . ?
C7 C6 C5 119.20(15) . . ?
C11 C6 C5 120.48(14) . . ?
C8 C7 C6 120.47(18) . . ?
C7 C8 C9 119.37(17) . . ?
C10 C9 C8 120.94(17) . . ?
C9 C10 C11 120.17(18) . . ?
C10 C11 C6 118.72(15) . . ?
C10 C11 C12 121.25(15) . . ?
C6 C11 C12 120.03(14) . . ?
C13 C12 C11 122.75(15) . . ?
C12 C13 C4 122.88(15) . . ?
C22 C21 C4 112.30(13) . . ?
C23 C22 C27 117.98(15) . . ?
C23 C22 C21 120.79(15) . . ?
C27 C22 C21 121.17(15) . . ?
C22 C23 C24 121.83(16) . . ?
C25 C24 C23 119.17(16) . . ?
O4 C25 C26 115.99(15) . . ?
O4 C25 C24 124.19(16) . . ?
C26 C25 C24 119.80(16) . . ?
C27 C26 C25 120.25(15) . . ?
C26 C27 C22 120.95(16) . . ?

loop_
_geom_bond_atom_site_label_1
_geom_bond_atom_site_label_2
_geom_bond_distance
_geom_bond_site_symmetry_2
_geom_bond_publ_flag
O1 C3 1.324(2) . ?
O1 C2 1.457(2) . ?
O2 C3 1.190(2) . ?
O3 C5 1.217(2) . ?
O4 C25 1.369(2) . ?
O4 C28 1.430(2) . ?
C1 C2 1.460(4) . ?
C3 C4 1.536(2) . ?
C4 C13 1.508(2) . ?
C4 C5 1.534(2) . ?
C4 C21 1.554(2) . ?
C5 C6 1.475(2) . ?
C6 C7 1.390(2) . ?
C6 C11 1.405(2) . ?
C7 C8 1.381(3) . ?
C8 C9 1.387(3) . ?
C9 C10 1.386(3) . ?
C10 C11 1.395(2) . ?
C11 C12 1.459(2) . ?
C12 C13 1.324(3) . ?
C21 C22 1.515(2) . ?
C22 C23 1.386(3) . ?
C22 C27 1.396(2) . ?
C23 C24 1.394(3) . ?
C24 C25 1.389(2) . ?
C25 C26 1.389(3) . ?
C26 C27 1.385(2) . ?

loop_
_geom_torsion_atom_site_label_1
_geom_torsion_atom_site_label_2
_geom_torsion_atom_site_label_3
_geom_torsion_atom_site_label_4
_geom_torsion
_geom_torsion_site_symmetry_1
_geom_torsion_site_symmetry_2
_geom_torsion_site_symmetry_3
_geom_torsion_site_symmetry_4
_geom_torsion_publ_flag
C3 O1 C2 C1 178.2(2) . . . . ?
C2 O1 C3 O2 3.1(3) . . . . ?
C2 O1 C3 C4 -178.46(18) . . . . ?
O2 C3 C4 C13 105.7(2) . . . . ?
O1 C3 C4 C13 -72.68(18) . . . . ?
O2 C3 C4 C5 -130.4(2) . . . . ?
O1 C3 C4 C5 51.23(19) . . . . ?
O2 C3 C4 C21 -13.9(3) . . . . ?
O1 C3 C4 C21 167.72(15) . . . . ?
C13 C4 C5 O3 175.05(15) . . . . ?
C3 C4 C5 O3 55.59(19) . . . . ?
C21 C4 C5 O3 -61.66(19) . . . . ?
C13 C4 C5 C6 -6.9(2) . . . . ?
C3 C4 C5 C6 -126.38(15) . . . . ?
C21 C4 C5 C6 116.37(15) . . . . ?
O3 C5 C6 C7 2.8(2) . . . . ?
C4 C5 C6 C7 -175.15(15) . . . . ?
O3 C5 C6 C11 -177.16(15) . . . . ?
C4 C5 C6 C11 4.9(2) . . . . ?
C11 C6 C7 C8 1.0(3) . . . . ?
C5 C6 C7 C8 -178.95(16) . . . . ?
C6 C7 C8 C9 -0.2(3) . . . . ?
C7 C8 C9 C10 -0.8(3) . . . . ?
C8 C9 C10 C11 1.0(3) . . . . ?
C9 C10 C11 C6 -0.2(3) . . . . ?
C9 C10 C11 C12 179.16(17) . . . . ?
C7 C6 C11 C10 -0.8(2) . . . . ?
C5 C6 C11 C10 179.16(15) . . . . ?
C7 C6 C11 C12 179.81(15) . . . . ?
C5 C6 C11 C12 -0.2(2) . . . . ?
C10 C11 C12 C13 178.41(17) . . . . ?
C6 C11 C12 C13 -2.2(2) . . . . ?
C11 C12 C13 C4 -0.3(3) . . . . ?
C5 C4 C13 C12 4.8(2) . . . . ?
C3 C4 C13 C12 124.24(17) . . . . ?
C21 C4 C13 C12 -117.06(17) . . . . ?
C13 C4 C21 C22 62.83(18) . . . . ?
C5 C4 C21 C22 -63.04(17) . . . . ?
C3 C4 C21 C22 -179.31(14) . . . . ?
C4 C21 C22 C23 -90.16(19) . . . . ?
C4 C21 C22 C27 87.11(18) . . . . ?
C27 C22 C23 C24 -1.2(2) . . . . ?
C21 C22 C23 C24 176.17(15) . . . . ?
C22 C23 C24 C25 0.6(3) . . . . ?
C28 O4 C25 C26 -164.17(16) . . . . ?
C28 O4 C25 C24 17.0(2) . . . . ?
C23 C24 C25 O4 179.11(15) . . . . ?
C23 C24 C25 C26 0.3(2) . . . . ?
O4 C25 C26 C27 -179.50(15) . . . . ?
C24 C25 C26 C27 -0.6(2) . . . . ?
C25 C26 C27 C22 0.0(2) . . . . ?
C23 C22 C27 C26 0.9(2) . . . . ?
C21 C22 C27 C26 -176.47(14) . . . . ?
